data_2009674
loop_
_publ_author_name
'Paluchowska, Beata'
'Lis, Tadeusz'
'Leciejewicz, Janusz'

_publ_contact_author
;
 'Paluchowska, Beata'
  Institute of Atomic Energy
  05-400 \/Swierk - Otwock,
  Poland
;
_publ_section_title
;
 Pentaaqua(2-furancarboxylato)nickel(II) 2-furancarboxylate at 120 K
;
_journal_issue 5
_journal_name_full 'Acta Crystallographica Section C'
_journal_page_first 683
_journal_page_last 686
_journal_paper_doi 10.1107/S010827019301114X
_journal_volume 50
_journal_year 1994
_chemical_formula_moiety 'Ni 2+ , (C5 H3 O3)2 1- , 5(H2 O)'
_chemical_formula_sum 'C10 H16 Ni O11'
_chemical_formula_weight 370.94
_chemical_name_systematic
;
 pentaaqua-(2-furancarboxylato)nickel(II) 2-furancarboxylate
;
_space_group_IT_number 5
_symmetry_cell_setting monoclinic
_symmetry_space_group_name_Hall 'C 2y'
_symmetry_space_group_name_H-M 'C 1 2 1'
_cell_angle_alpha 90.
_cell_angle_beta 110.58(7)
_cell_angle_gamma 90.
_cell_formula_units_Z 4
_cell_length_a 18.150(9)
_cell_length_b 4.849(2)
_cell_length_c 17.418(9)
_cell_measurement_reflns_used 25
_cell_measurement_temperature 120.0(5)
_cell_measurement_theta_max 12
_cell_measurement_theta_min 9
_cell_volume 1435.1(14)
_computing_data_collection 'Kuma KM-4 software'
_computing_molecular_graphics 'ORTEPII (Johnson, 1976)'
_computing_structure_refinement 'SHELX76  (Sheldrick, 1976)'
_diffrn_ambient_temperature 120.0(10)
_diffrn_measurement_device 'Kuma KM-4 computer-controlled four-cicle \k-axis diffractometer'
_diffrn_measurement_method \w/2\q
_diffrn_radiation_monochromator graphite
_diffrn_radiation_source 'X-ray tube'
_diffrn_radiation_type 'Mo K\a'
_diffrn_radiation_wavelength 0.7093
_diffrn_reflns_limit_h_max 27
_diffrn_reflns_limit_h_min 0
_diffrn_reflns_limit_k_max 7
_diffrn_reflns_limit_k_min 0
_diffrn_reflns_limit_l_max 23
_diffrn_reflns_limit_l_min -26
_diffrn_reflns_number 2888
_diffrn_reflns_theta_max 32.5
_diffrn_reflns_theta_min 2
_diffrn_standards_decay_% 3
_diffrn_standards_interval_count 100
_diffrn_standards_number 3
_exptl_absorpt_coefficient_mu '1.41 [1.38]'
_exptl_crystal_colour green
_exptl_crystal_density_diffrn 1.717(3)
_exptl_crystal_density_meas '[1.66]'
_exptl_crystal_description 'needle shape'
_exptl_crystal_F_000 768
_exptl_crystal_size_max 0.2
_exptl_crystal_size_mid 0.15
_exptl_crystal_size_min 0.1
_refine_diff_density_max 0.78
_refine_diff_density_min -0.38
_refine_ls_goodness_of_fit_obs 1.55
_refine_ls_matrix_type full
_refine_ls_number_constraints 15
_refine_ls_number_parameters 244
_refine_ls_number_reflns 1942
_refine_ls_number_restraints 0
_refine_ls_R_factor_obs 0.0327
_refine_ls_shift/esd_max 0.34
_refine_ls_structure_factor_coef F
_refine_ls_weighting_details 'w = 1/\s^2^(F~o~)'
_refine_ls_weighting_scheme calc
_refine_ls_wR_factor_obs 0.0328
_reflns_number_observed 1942
_reflns_number_total 2888
_reflns_observed_criterion ref_observed_if_F_>_6_sigma(F)
_cod_data_source_file al1070.cif
_cod_data_source_block al1070
_cod_depositor_comments
;
The following automatic conversions were performed:

'_refine_ls_weighting_scheme' value 'calc w = 1/\s^2^(F~o~)' was
changed to 'calc'. New tag '_refine_ls_weighting_details' was
created. The value of the new tag was set to 'w = 1/\s^2^(F~o~)'.

Automatic conversion script
Id: cif_fix_values 3143 2015-03-26 13:38:13Z robertas 
;
_cod_original_cell_volume ' 1435.1(14) [1470.7(15)]'
_cod_original_sg_symbol_H-M 'C 2'
_cod_database_code 2009674

loop_
_symmetry_equiv_pos_as_xyz
+x,+y,+z
-x,y,-z
1/2+x,1/2+y,+z
1/2-x,1/2+y,-z

loop_
_atom_site_aniso_label
_atom_site_aniso_U_11
_atom_site_aniso_U_22
_atom_site_aniso_U_33
_atom_site_aniso_U_12
_atom_site_aniso_U_13
_atom_site_aniso_U_23
Ni 0.0140(2) 0.0086(2) 0.0130(2) -0.0001(3) 0.0046(2) 0.0004(4)
O1 0.0211(15) 0.0140(15) 0.0136(13) 0.0009(13) 0.0050(12) 0.0024(13)
O2 0.0262(14) 0.026(3) 0.0167(13) -0.0018(14) 0.0068(11) 0.0074(16)
O3 0.0336(14) 0.0232(16) 0.0316(14) 0.001(2) 0.0104(12) 0.004(2)
O4 0.0147(13) 0.0173(17) 0.0198(14) 0.0059(11) 0.0051(12) -0.0005(11)
O5 0.0149(13) 0.0301(19) 0.0174(14) 0.0045(14) 0.0016(11) -0.0074(14)
O6 0.0209(15) 0.0207(17) 0.0181(14) 0.0019(14) 0.0018(12) -0.0005(14)
O7 0.0154(14) 0.0143(15) 0.0188(15) -0.0017(13) 0.0076(12) -0.0002(13)
O8 0.0165(14) 0.0118(15) 0.0169(14) -0.0034(12) 0.0063(12) -0.0018(12)
O9 0.0158(14) 0.0141(15) 0.0156(14) -0.0006(13) 0.0065(12) -0.0015(13)
O10 0.0146(14) 0.0120(15) 0.0192(14) 0.0005(13) 0.0048(12) -0.0014(13)
O11 0.038(2) 0.0137(17) 0.0157(15) -0.0011(14) 0.0023(14) 0.0056(16)
C1 0.0174(19) 0.0128(19) 0.0177(19) -0.0013(16) 0.0070(16) -0.0028(16)
C2 0.0179(19) 0.019(2) 0.0161(18) -0.0007(17) 0.0053(16) -0.0022(18)
C3 0.041(3) 0.025(3) 0.0143(18) -0.0015(19) 0.0111(19) -0.002(2)
C4 0.046(3) 0.046(5) 0.021(2) 0.011(3) -0.010(2) -0.020(3)
C5 0.027(3) 0.027(3) 0.057(4) 0.014(3) -0.000(3) 0.005(2)
C6 0.0136(17) 0.0160(18) 0.018(2) 0.0030(18) 0.0066(17) 0.0037(16)
C7 0.0137(17) 0.018(2) 0.0161(18) -0.0005(17) 0.0011(15) 0.0007(16)
C8 0.022(2) 0.028(3) 0.025(2) 0.0096(19) 0.0091(17) -0.0020(18)
C9 0.028(2) 0.037(3) 0.018(2) 0.009(2) 0.0052(19) 0.007(2)
C10 0.030(2) 0.034(4) 0.0158(18) 0.0055(19) 0.0003(17) 0.003(2)

loop_
_atom_site_label
_atom_site_fract_x
_atom_site_fract_y
_atom_site_fract_z
_atom_site_U_iso_or_equiv
Ni 0.66808(3) 0.5 0.63933(3) 0.01191(8)
O1 0.72319(17) 0.2870(7) 0.74336(17) 0.0165(6)
O2 0.68969(17) 0.5461(8) 0.83332(17) 0.0233(8)
O3 0.83252(19) 0.0160(15) 0.8652(2) 0.0298(7)
O4 0.45391(16) 0.4340(7) 0.60622(17) 0.0175(6)
O5 0.34448(16) 0.1835(8) 0.57862(17) 0.0219(7)
O6 0.52048(17) 0.2056(8) 0.75292(18) 0.0213(6)
O7 0.59672(16) 0.7092(7) 0.69170(17) 0.0157(6)
O8 0.74928(17) 0.8068(7) 0.67850(18) 0.0149(6)
O9 0.73711(17) 0.3014(7) 0.58282(17) 0.0149(6)
O10 0.58550(17) 0.1857(7) 0.60061(18) 0.0156(6)
O11 0.6145(2) 0.7001(8) 0.53146(19) 0.0243(8)
C1 0.7291(2) 0.3601(9) 0.8159(2) 0.0157(8)
C2 0.7875(2) 0.2096(10) 0.8828(2) 0.0179(8)
C3 0.8060(3) 0.2429(12) 0.9653(3) 0.0263(11)
C4 0.8660(3) 0.0461(16) 1.0010(3) 0.0436(16)
C5 0.8811(3) -0.0845(13) 0.9401(4) 0.0411(14)
C6 0.4116(2) 0.2585(11) 0.6250(2) 0.0157(8)
C7 0.4441(2) 0.1312(10) 0.7069(2) 0.0171(8)
C8 0.4168(3) -0.0532(10) 0.7489(3) 0.0247(11)
C9 0.4789(3) -0.0963(13) 0.8253(3) 0.0284(11)
C10 0.5389(3) 0.0604(11) 0.8243(3) 0.0288(12)
H71 0.634(2) 0.630(12) 0.741(3) 0.05(2)
H72 0.545(2) 0.625(12) 0.680(3) 0.06(2)
H81 0.743(4) 0.950(9) 0.715(3) 0.045(18)
H82 0.759(6) 0.891(11) 0.632(4) 0.19(5)
H91 0.703(2) 0.270(11) 0.5270(10) 0.021(14)
H92 0.781(3) 0.417(12) 0.583(3) 0.06(2)
H101 0.593(3) 0.035(8) 0.639(3) 0.034(15)
H102 0.535(2) 0.272(11) 0.592(4) 0.06(2)
H111 0.582(3) 0.620(10) 0.479(2) 0.06(2)
H112 0.592(3) 0.875(7) 0.539(4) 0.06(2)
H3 0.781 0.387 0.996 0.14(5)
H4 0.895 0.008 1.066 0.12(3)
H5 0.925 -0.244 0.948 0.08(3)
H8 0.359 -0.149 0.729 0.026(15)
H9 0.478 -0.230 0.874 0.13(4)
H10 0.595 0.071 0.874 0.06(2)

loop_
_atom_type_symbol
_atom_type_scat_dispersion_real
_atom_type_scat_dispersion_imag
_atom_type_scat_source
C 0.002 0.002 International_Tables_Vol_IV_Table_2.2B
H 0 0 International_Tables_Vol_IV_Table_2.2B
O 0.008 0.006 International_Tables_Vol_IV_Table_2.2B
Ni 0.285 1.113 International_Tables_Vol_IV_Table_2.2B

loop_
_geom_angle_atom_site_label_1
_geom_angle_atom_site_label_2
_geom_angle_atom_site_label_3
_geom_angle
_geom_angle_publ_flag
O7 Ni O1 92.5(2) yes
O8 Ni O1 90.1(2) yes
O9 Ni O1 89.8(2) yes
O10 Ni O1 89.4(2) yes
O11 Ni O1 177.1(2) yes
O8 Ni O7 89.2(2) yes
O9 Ni O7 177.6(2) yes
O10 Ni O7 90.6(2) yes
O11 Ni O7 90.2(2) yes
O9 Ni O8 90.7(2) yes
O10 Ni O8 179.4(2) yes
O11 Ni O8 90.9(2) yes
O10 Ni O9 89.6(2) yes
O11 Ni O9 87.5(2) yes
O11 Ni O10 89.7(2) yes
C1 O1 Ni 126.0(3) yes
C5 O3 C2 105.5(5) yes
C10 O6 C7 105.5(4) yes
O2 C1 O1 125.6(4) yes
C2 C1 O1 115.7(4) yes
C2 C1 O2 118.7(4) yes
C1 C2 O3 119.5(5) yes
C3 C2 O3 112.2(5) yes
C3 C2 C1 128.3(5) yes
C4 C3 C2 104.4(5) yes
C5 C4 C3 108.0(6) yes
C4 C5 O3 109.9(6) yes
O5 C6 O4 124.7(4) yes
C7 C6 O4 117.4(4) yes
C7 C6 O5 117.9(4) yes
C6 C7 O6 115.4(4) yes
C8 C7 O6 110.0(4) yes
C8 C7 C6 134.6(5) yes
C9 C8 C7 106.3(5) yes
C10 C9 C8 106.6(5) yes
C9 C10 O6 111.5(5) yes

loop_
_geom_bond_atom_site_label_1
_geom_bond_atom_site_label_2
_geom_bond_site_symmetry_1
_geom_bond_site_symmetry_2
_geom_bond_distance
_geom_bond_publ_flag
O1 Ni . . 2.019(3) yes
O7 Ni . . 2.090(3) yes
O8 Ni . . 2.035(3) yes
O9 Ni . . 2.082(3) yes
O10 Ni . . 2.077(3) yes
O11 Ni . . 2.033(3) yes
C1 O1 . . 1.280(5) yes
C1 O2 . . 1.253(6) yes
C2 O3 . . 1.349(7) yes
C5 O3 . . 1.381(7) yes
C6 O4 . . 1.264(5) yes
C6 O5 . . 1.255(5) yes
C7 O6 . . 1.384(5) yes
C10 O6 . . 1.364(5) yes
C2 C1 . . 1.465(6) yes
C3 C2 . . 1.364(5) yes
C4 C3 . . 1.417(8) yes
C5 C4 . . 1.342(8) yes
C7 C6 . . 1.475(6) yes
C8 C7 . . 1.354(6) yes
C9 C8 . . 1.425(6) yes
C10 C9 . . 1.332(8) yes
